data_1569696
loop_
_publ_author_name
'Wang, Lei'
'Xie, Zhu-Lin'
'Li, Xin'
'Lynch, Vincent M.'
'Mulfort, Karen L.'

_publ_section_title
;
 Optical detection of alcohols with a Cu(I)HETPHEN complex by reversible
 aldehyde to hemiacetal conversion.
;
_journal_issue 18
_journal_name_full 'The Analyst'
_journal_page_first 4274
_journal_page_last 4278
_journal_paper_doi 10.1039/d3an01005h
_journal_volume 148
_journal_year 2023
_chemical_formula_moiety 'C44 H36 Cu N4 O2, F6 P, C H2 Cl2'
_chemical_formula_sum 'C46.5 H38 Cl2 Cu F6 N4 O2 P'
_chemical_formula_weight 964.22
_space_group_crystal_system monoclinic
_space_group_IT_number 14
_space_group_name_Hall '-P 2yn'
_space_group_name_H-M_alt 'P 1 21/n 1'
_atom_sites_solution_hydrogens geom
_atom_sites_solution_primary dual
_audit_creation_date 2021-05-14
_audit_creation_method
;
Olex2 1.3
(compiled 2020.11.12 svn.r5f609507 for OlexSys, GUI svn.r6272)
;
_audit_update_record
;
2022-12-12 deposited with the CCDC.	2023-08-17 downloaded from the CCDC.
;
_cell_angle_alpha 90
_cell_angle_beta 106.5422(13)
_cell_angle_gamma 90
_cell_formula_units_Z 4
_cell_length_a 13.52666(16)
_cell_length_b 18.9337(2)
_cell_length_c 17.8755(3)
_cell_measurement_reflns_used 13243
_cell_measurement_temperature 100.02(13)
_cell_measurement_theta_max 72.6760
_cell_measurement_theta_min 3.6340
_cell_volume 4388.60(11)
_computing_cell_refinement 'CrysAlisPro 1.171.41.70a (Rigaku OD, 2020)'
_computing_data_collection 'CrysAlisPro 1.171.41.70a (Rigaku OD, 2020)'
_computing_data_reduction 'CrysAlisPro 1.171.41.70a (Rigaku OD, 2020)'
_computing_molecular_graphics 'Shelxtl-Plus/XP, Bruker AXS, Inc. 2009'
_computing_publication_material 'Shelxtl-Plus, Bruker AXS, Inc. 2009'
_computing_structure_refinement 'SHELXL 2018/3 (Sheldrick, 2015)'
_computing_structure_solution 'SHELXT  (Sheldrick, 2015)'
_diffrn_ambient_environment N~2~
_diffrn_ambient_temperature 100.02(13)
_diffrn_detector 'CCD plate'
_diffrn_detector_area_resol_mean 5.2940
_diffrn_detector_type AtlasS2
_diffrn_measured_fraction_theta_full 0.994
_diffrn_measured_fraction_theta_max 0.969
_diffrn_measurement_details
;
List of Runs (angles in degrees, time in seconds):

  # Type    Start    End  Width  t~exp~   \w     \q     \k     \f   Frames
#--------------------------------------------------------------------------
  1  \w    -66.00  33.00   1.00   13.50    --  -41.59  38.00-150.00   99
  2  \w     54.00 178.00   1.00   52.00    --  107.09  15.00 -90.00  124
  3  \w    -87.00  -6.00   1.00   13.50    --  -41.59 125.00-150.00   81
  4  \w     24.00 100.00   1.00   52.00    --  107.09 -94.00 -30.00   76
  5  \w   -115.00 -13.00   1.00   13.50    --  -41.59 -57.00 150.00  102
  6  \w     97.00 178.00   1.00   52.00    --  107.09 125.00 -90.00   81
  7  \w     34.00 112.00   1.00   52.00    --  107.09-125.00-180.00   78
  8  \w     35.00 136.00   1.00   52.00    --  107.09 -61.00 150.00  101
  9  \w   -116.00 -17.00   1.00   13.50    --  -41.59 -38.00  30.00   99
 10  \w     79.00 178.00   1.00   52.00    --  107.09  30.00 150.00   99
 11  \w     54.00  87.00   1.00   52.00    --  107.09  15.00  30.00   33
;
_diffrn_measurement_device 'four-circle diffractometer'
_diffrn_measurement_device_type 'SuperNova, Dual, Cu at home/near, AtlasS2'
_diffrn_measurement_method '\w scans'
_diffrn_orient_matrix_type 'CrysAlisPro convention (1999,Acta A55,543-557)'
_diffrn_orient_matrix_UB_11 -0.0411026000
_diffrn_orient_matrix_UB_12 0.0719697000
_diffrn_orient_matrix_UB_13 -0.0357484000
_diffrn_orient_matrix_UB_21 0.0913439000
_diffrn_orient_matrix_UB_22 0.0372643000
_diffrn_orient_matrix_UB_23 0.0582569000
_diffrn_orient_matrix_UB_31 0.0639868000
_diffrn_orient_matrix_UB_32 -0.0069491000
_diffrn_orient_matrix_UB_33 -0.0584233000
_diffrn_radiation_monochromator mirror
_diffrn_radiation_probe x-ray
_diffrn_radiation_type 'Cu K\a'
_diffrn_radiation_wavelength 1.54184
_diffrn_reflns_av_R_equivalents 0.0203
_diffrn_reflns_av_unetI/netI 0.0208
_diffrn_reflns_Laue_measured_fraction_full 0.994
_diffrn_reflns_Laue_measured_fraction_max 0.969
_diffrn_reflns_limit_h_max 16
_diffrn_reflns_limit_h_min -15
_diffrn_reflns_limit_k_max 23
_diffrn_reflns_limit_k_min -20
_diffrn_reflns_limit_l_max 18
_diffrn_reflns_limit_l_min -21
_diffrn_reflns_number 24952
_diffrn_reflns_point_group_measured_fraction_full 0.994
_diffrn_reflns_point_group_measured_fraction_max 0.969
_diffrn_reflns_theta_full 67.684
_diffrn_reflns_theta_max 73.316
_diffrn_reflns_theta_min 3.479
_diffrn_source 'micro-focus sealed X-ray tube'
_diffrn_source_type 'SuperNova (Cu) X-ray Source'
_exptl_absorpt_coefficient_mu 2.764
_exptl_absorpt_correction_T_max 1.000
_exptl_absorpt_correction_T_min 0.641
_exptl_absorpt_correction_type 'gaussian and multi-scan'
_exptl_absorpt_process_details
;
CrysAlisPro 1.171.41.70a (Rigaku Oxford Diffraction, 2020)
Numerical absorption correction based on gaussian integration over
a multifaceted crystal model
Empirical absorption correction using spherical harmonics,
implemented in SCALE3 ABSPACK scaling algorithm.
;
_exptl_crystal_colour 'clear red'
_exptl_crystal_colour_lustre clear
_exptl_crystal_colour_primary red
_exptl_crystal_density_diffrn 1.459
_exptl_crystal_description prism
_exptl_crystal_F_000 1972
_exptl_crystal_size_max 0.197
_exptl_crystal_size_mid 0.1
_exptl_crystal_size_min 0.039
_refine_diff_density_max 0.962
_refine_diff_density_min -0.776
_refine_diff_density_rms 0.066
_refine_ls_extinction_method none
_refine_ls_goodness_of_fit_ref 1.046
_refine_ls_hydrogen_treatment constr
_refine_ls_matrix_type full
_refine_ls_number_parameters 556
_refine_ls_number_reflns 8546
_refine_ls_number_restraints 0
_refine_ls_restrained_S_all 1.046
_refine_ls_R_factor_all 0.0465
_refine_ls_R_factor_gt 0.0407
_refine_ls_shift/su_max 0.002
_refine_ls_shift/su_mean 0.000
_refine_ls_structure_factor_coef Fsqd
_refine_ls_weighting_details 'w=1/[\s^2^(Fo^2^)+(0.0632P)^2^+4.1244P] where P=(Fo^2^+2Fc^2^)/3'
_refine_ls_weighting_scheme calc
_refine_ls_wR_factor_gt 0.1125
_refine_ls_wR_factor_ref 0.1177
_reflns_Friedel_coverage 0.000
_reflns_number_gt 7500
_reflns_number_total 8546
_reflns_threshold_expression 'I > 2\s(I)'
_cod_data_source_file d3an01005h2.cif
_cod_data_source_block lw-cu-cho
_cod_depositor_comments 'Adding full bibliography for 1569695--1569696.cif.'
_cod_original_cell_volume 4388.59(10)
_cod_original_formula_sum 'C46.50 H38 Cl2 Cu F6 N4 O2 P'
_cod_database_code 1569696
_shelx_shelxl_version_number 2018/3
_chemical_oxdiff_formula C48H38N4F6PCl2O2Cu
_shelx_space_group_comment
;
The symmetry employed for this shelxl refinement is uniquely defined
by the following loop, which should always be used as a source of
symmetry information in preference to the above space-group names.
They are only intended as comments.
;
_reflns_odcompleteness_completeness 99.35
_reflns_odcompleteness_iscentric 1
_reflns_odcompleteness_theta 66.97
_olex2_refinement_description
;
1. Fixed Uiso
 At 1.2 times of:
  All C(H) groups, All C(H,H) groups
 At 1.5 times of:
  All C(H,H,H) groups
2.a Secondary CH2 refined with riding coordinates:
 C45(H45A,H45B)
2.b Aromatic/amide H refined with riding coordinates:
 C2(H2), C3(H3), C5(H5), C6(H6), C8(H8), C9(H9), C15(H15), C17(H17), C24(H24),
 C26(H26), C31(H31), C32(H32), C35(H35), C36(H36), C39(H39), C40(H40), C43(H43),
  C44(H44)
2.c Idealised Me refined as rotating group:
 C19(H19A,H19B,H19C), C20(H20A,H20B,H20C), C21(H21A,H21B,H21C), C28(H28A,H28B,
 H28C), C29(H29A,H29B,H29C), C30(H30A,H30B,H30C)
;
_smtbx_masks_void_probe_radius 1.2
_smtbx_masks_void_truncation_radius 1.2
_olex2_date_sample_data_collection 2021-05-07
_olex2_submission_special_instructions 'No special instructions were received'
_oxdiff_exptl_absorpt_empirical_details
;
Empirical correction (ABSPACK) includes:
- Absorption correction using spherical harmonics
- Frame scaling
;
_oxdiff_exptl_absorpt_empirical_full_max 1.142
_oxdiff_exptl_absorpt_empirical_full_min 0.907

loop_
_space_group_symop_operation_xyz
'x, y, z'
'-x+1/2, y+1/2, -z+1/2'
'-x, -y, -z'
'x-1/2, -y-1/2, z-1/2'

loop_
_atom_site_label
_atom_site_type_symbol
_atom_site_fract_x
_atom_site_fract_y
_atom_site_fract_z
_atom_site_U_iso_or_equiv
_atom_site_adp_type
_atom_site_occupancy
_atom_site_site_symmetry_order
_atom_site_calc_flag
_atom_site_refinement_flags_posn
_atom_site_refinement_flags_adp
_atom_site_refinement_flags_occupancy
_atom_site_disorder_assembly
_atom_site_disorder_group
Cu1 Cu 0.80827(2) 0.74720(2) 0.48352(2) 0.02007(10) Uani 1 1 d . . . . .
O1 O 0.29030(13) 0.63797(11) 0.41034(12) 0.0437(5) Uani 1 1 d . . . . .
O2 O 0.41511(15) 0.87350(11) 0.15767(10) 0.0405(4) Uani 1 1 d . . . . .
N1 N 0.84383(13) 0.81015(9) 0.58135(10) 0.0193(3) Uani 1 1 d . . . . .
N2 N 0.96077(13) 0.72880(9) 0.51630(10) 0.0196(3) Uani 1 1 d . . . . .
N3 N 0.67781(12) 0.68973(9) 0.46930(10) 0.0198(3) Uani 1 1 d . . . . .
N4 N 0.72347(13) 0.79202(10) 0.38280(10) 0.0231(4) Uani 1 1 d . . . . .
C1 C 0.78402(16) 0.85102(11) 0.61069(12) 0.0214(4) Uani 1 1 d . . . . .
C2 C 0.82608(18) 0.89616(12) 0.67475(14) 0.0287(5) Uani 1 1 d . . . . .
H2 H 0.782093 0.926204 0.693447 0.034 Uiso 1 1 calc R U . . .
C3 C 0.93036(18) 0.89666(12) 0.71000(13) 0.0293(5) Uani 1 1 d . . . . .
H3 H 0.958937 0.927029 0.753033 0.035 Uiso 1 1 calc R U . . .
C4 C 0.99464(17) 0.85182(12) 0.68187(12) 0.0245(4) Uani 1 1 d . . . . .
C5 C 1.10392(17) 0.84649(12) 0.71695(13) 0.0287(5) Uani 1 1 d . . . . .
H5 H 1.136107 0.874635 0.761176 0.034 Uiso 1 1 calc R U . . .
C6 C 1.16159(16) 0.80174(12) 0.68763(13) 0.0279(5) Uani 1 1 d . . . . .
H6 H 1.233369 0.797650 0.712815 0.034 Uiso 1 1 calc R U . . .
C7 C 1.11620(16) 0.76042(11) 0.61921(13) 0.0237(4) Uani 1 1 d . . . . .
C8 C 1.17357(16) 0.71452(12) 0.58539(14) 0.0280(5) Uani 1 1 d . . . . .
H8 H 1.245488 0.708492 0.608755 0.034 Uiso 1 1 calc R U . . .
C9 C 1.12452(16) 0.67871(13) 0.51851(14) 0.0278(5) Uani 1 1 d . . . . .
H9 H 1.162524 0.647721 0.495286 0.033 Uiso 1 1 calc R U . . .
C10 C 1.01754(15) 0.68781(11) 0.48403(12) 0.0219(4) Uani 1 1 d . . . . .
C11 C 0.94742(15) 0.81023(11) 0.61619(12) 0.0205(4) Uani 1 1 d . . . . .
C12 C 1.00938(15) 0.76503(11) 0.58299(12) 0.0199(4) Uani 1 1 d . . . . .
C13 C 0.66961(16) 0.84663(11) 0.57577(12) 0.0215(4) Uani 1 1 d . . . . .
C14 C 0.61456(16) 0.79475(11) 0.60317(12) 0.0222(4) Uani 1 1 d . . . . .
C15 C 0.50748(16) 0.79189(12) 0.57153(13) 0.0255(4) Uani 1 1 d . . . . .
H15 H 0.469519 0.756749 0.589442 0.031 Uiso 1 1 calc R U . . .
C16 C 0.45530(17) 0.83914(13) 0.51460(13) 0.0285(5) Uani 1 1 d . . . . .
C17 C 0.51119(18) 0.89010(13) 0.48888(13) 0.0301(5) Uani 1 1 d . . . . .
H17 H 0.475952 0.922538 0.449817 0.036 Uiso 1 1 calc R U . . .
C18 C 0.61843(18) 0.89503(12) 0.51905(13) 0.0267(5) Uani 1 1 d . . . . .
C19 C 0.66858(17) 0.74346(12) 0.66608(13) 0.0276(5) Uani 1 1 d . . . . .
H19A H 0.726901 0.721952 0.652243 0.041 Uiso 1 1 calc R U . . .
H19B H 0.620146 0.706491 0.671075 0.041 Uiso 1 1 calc R U . . .
H19C H 0.693806 0.768594 0.715810 0.041 Uiso 1 1 calc R U . . .
C20 C 0.33941(18) 0.83455(16) 0.48110(16) 0.0394(6) Uani 1 1 d . . . . .
H20A H 0.318713 0.784865 0.473304 0.059 Uiso 1 1 calc R U . . .
H20B H 0.318337 0.859368 0.430943 0.059 Uiso 1 1 calc R U . . .
H20C H 0.306123 0.856430 0.517344 0.059 Uiso 1 1 calc R U . . .
C21 C 0.6767(2) 0.95233(14) 0.49092(16) 0.0392(6) Uani 1 1 d . . . . .
H21A H 0.709947 0.983565 0.534549 0.059 Uiso 1 1 calc R U . . .
H21B H 0.628691 0.979756 0.449778 0.059 Uiso 1 1 calc R U . . .
H21C H 0.729374 0.930888 0.470154 0.059 Uiso 1 1 calc R U . . .
C22 C 0.96616(15) 0.65323(12) 0.40764(12) 0.0227(4) Uani 1 1 d . . . . .
C23 C 0.90123(16) 0.59475(12) 0.40339(13) 0.0242(4) Uani 1 1 d . . . . .
C24 C 0.85442(17) 0.56475(12) 0.33024(14) 0.0286(5) Uani 1 1 d . . . . .
H24 H 0.809207 0.525715 0.326780 0.034 Uiso 1 1 calc R U . . .
C25 C 0.87250(18) 0.59067(13) 0.26263(13) 0.0304(5) Uani 1 1 d . . . . .
C26 C 0.93814(18) 0.64802(14) 0.26855(13) 0.0311(5) Uani 1 1 d . . . . .
H26 H 0.951320 0.665886 0.222656 0.037 Uiso 1 1 calc R U . . .
C27 C 0.98546(16) 0.68026(12) 0.34026(13) 0.0269(5) Uani 1 1 d . . . . .
C28 C 0.88235(19) 0.56303(13) 0.47527(14) 0.0302(5) Uani 1 1 d . . . . .
H28A H 0.944941 0.538966 0.505925 0.045 Uiso 1 1 calc R U . . .
H28B H 0.825631 0.528946 0.459921 0.045 Uiso 1 1 calc R U . . .
H28C H 0.864180 0.600508 0.506797 0.045 Uiso 1 1 calc R U . . .
C29 C 0.8207(2) 0.55710(16) 0.18461(15) 0.0418(6) Uani 1 1 d . . . . .
H29A H 0.853363 0.511533 0.180901 0.063 Uiso 1 1 calc R U . . .
H29B H 0.827761 0.588213 0.142619 0.063 Uiso 1 1 calc R U . . .
H29C H 0.747416 0.549769 0.179716 0.063 Uiso 1 1 calc R U . . .
C30 C 1.0547(2) 0.74343(14) 0.34344(16) 0.0374(6) Uani 1 1 d . . . . .
H30A H 1.041339 0.778557 0.379642 0.056 Uiso 1 1 calc R U . . .
H30B H 1.040744 0.764257 0.291279 0.056 Uiso 1 1 calc R U . . .
H30C H 1.126978 0.728464 0.361480 0.056 Uiso 1 1 calc R U . . .
C31 C 0.65803(16) 0.63747(11) 0.51219(12) 0.0224(4) Uani 1 1 d . . . . .
H31 H 0.713716 0.616932 0.551015 0.027 Uiso 1 1 calc R U . . .
C32 C 0.55835(17) 0.61127(12) 0.50261(13) 0.0260(4) Uani 1 1 d . . . . .
H32 H 0.547752 0.572901 0.533695 0.031 Uiso 1 1 calc R U . . .
C33 C 0.47605(16) 0.64099(12) 0.44839(13) 0.0260(4) Uani 1 1 d . . . . .
C34 C 0.49391(15) 0.69687(12) 0.40101(12) 0.0233(4) Uani 1 1 d . . . . .
C35 C 0.41555(17) 0.73231(14) 0.34141(13) 0.0296(5) Uani 1 1 d . . . . .
H35 H 0.345325 0.719894 0.333780 0.036 Uiso 1 1 calc R U . . .
C36 C 0.43922(17) 0.78285(14) 0.29591(12) 0.0296(5) Uani 1 1 d . . . . .
H36 H 0.385288 0.804925 0.256949 0.035 Uiso 1 1 calc R U . . .
C37 C 0.54377(17) 0.80389(12) 0.30510(12) 0.0249(4) Uani 1 1 d . . . . .
C38 C 0.57570(18) 0.85290(13) 0.25639(12) 0.0290(5) Uani 1 1 d . . . . .
C39 C 0.67862(19) 0.86924(13) 0.27262(14) 0.0314(5) Uani 1 1 d . . . . .
H39 H 0.701299 0.901400 0.240183 0.038 Uiso 1 1 calc R U . . .
C40 C 0.75028(18) 0.83849(12) 0.33705(13) 0.0279(5) Uani 1 1 d . . . . .
H40 H 0.820767 0.851616 0.348176 0.033 Uiso 1 1 calc R U . . .
C41 C 0.59699(15) 0.71862(11) 0.41346(11) 0.0209(4) Uani 1 1 d . . . . .
C42 C 0.62198(16) 0.77334(12) 0.36619(12) 0.0215(4) Uani 1 1 d . . . . .
C43 C 0.37218(18) 0.61196(14) 0.44512(16) 0.0352(5) Uani 1 1 d . . . . .
H43 H 0.370276 0.569360 0.472760 0.042 Uiso 1 1 calc R U . . .
C44 C 0.5057(2) 0.88581(14) 0.18546(14) 0.0360(6) Uani 1 1 d . . . . .
H44 H 0.535255 0.919998 0.159368 0.043 Uiso 1 1 calc R U . . .
P1 P 0.40971(5) 0.57705(3) 0.67612(4) 0.03624(16) Uani 1 1 d . . . . .
F1 F 0.42561(19) 0.63355(9) 0.61400(13) 0.0667(6) Uani 1 1 d . . . . .
F2 F 0.39075(14) 0.52118(10) 0.73679(12) 0.0569(5) Uani 1 1 d . . . . .
F3 F 0.38113(12) 0.64025(9) 0.72462(9) 0.0415(4) Uani 1 1 d . . . . .
F4 F 0.29016(12) 0.57066(8) 0.62731(9) 0.0435(4) Uani 1 1 d . . . . .
F5 F 0.43997(19) 0.51437(10) 0.62791(15) 0.0734(6) Uani 1 1 d . . . . .
F6 F 0.52745(14) 0.58431(12) 0.72596(17) 0.0800(7) Uani 1 1 d . . . . .
Cl1 Cl 0.27748(5) 0.47811(4) 0.31422(4) 0.04242(16) Uani 1 1 d . . . . .
Cl2 Cl 0.08135(5) 0.50666(4) 0.19918(4) 0.04376(16) Uani 1 1 d . . . . .
C45 C 0.15897(19) 0.52477(15) 0.29470(15) 0.0372(6) Uani 1 1 d . . . . .
H45A H 0.121974 0.510625 0.332805 0.045 Uiso 1 1 calc R U . . .
H45B H 0.172798 0.576128 0.300522 0.045 Uiso 1 1 calc R U . . .

loop_
_atom_site_aniso_label
_atom_site_aniso_U_11
_atom_site_aniso_U_22
_atom_site_aniso_U_33
_atom_site_aniso_U_23
_atom_site_aniso_U_13
_atom_site_aniso_U_12
Cu1 0.01455(15) 0.02746(17) 0.01699(16) -0.00199(11) 0.00252(11) 0.00009(11)
O1 0.0215(8) 0.0523(11) 0.0563(12) -0.0067(9) 0.0096(8) -0.0033(8)
O2 0.0433(10) 0.0516(11) 0.0213(8) 0.0024(7) 0.0005(7) 0.0190(9)
N1 0.0190(8) 0.0215(8) 0.0180(8) 0.0008(6) 0.0062(6) -0.0024(6)
N2 0.0163(8) 0.0229(8) 0.0192(8) 0.0013(7) 0.0043(6) -0.0009(6)
N3 0.0171(8) 0.0258(9) 0.0163(8) -0.0036(7) 0.0047(6) 0.0013(7)
N4 0.0218(8) 0.0291(9) 0.0189(8) -0.0001(7) 0.0065(7) 0.0023(7)
C1 0.0240(10) 0.0229(10) 0.0191(9) -0.0004(8) 0.0092(8) -0.0027(8)
C2 0.0315(11) 0.0283(11) 0.0287(11) -0.0086(9) 0.0128(9) -0.0038(9)
C3 0.0343(12) 0.0292(11) 0.0246(11) -0.0090(9) 0.0086(9) -0.0101(9)
C4 0.0257(10) 0.0254(10) 0.0215(10) -0.0001(8) 0.0054(8) -0.0078(8)
C5 0.0270(11) 0.0304(11) 0.0247(10) -0.0014(9) 0.0009(9) -0.0110(9)
C6 0.0201(10) 0.0308(11) 0.0281(11) 0.0024(9) -0.0010(8) -0.0063(8)
C7 0.0187(10) 0.0263(10) 0.0240(10) 0.0037(8) 0.0024(8) -0.0033(8)
C8 0.0155(9) 0.0321(12) 0.0337(12) 0.0036(9) 0.0026(8) 0.0005(8)
C9 0.0193(10) 0.0336(12) 0.0308(11) -0.0007(9) 0.0075(9) 0.0042(9)
C10 0.0189(9) 0.0251(10) 0.0223(10) 0.0020(8) 0.0069(8) 0.0011(8)
C11 0.0200(9) 0.0220(10) 0.0190(9) 0.0025(8) 0.0049(8) -0.0037(8)
C12 0.0191(9) 0.0217(9) 0.0177(9) 0.0035(8) 0.0031(7) -0.0027(7)
C13 0.0229(10) 0.0238(10) 0.0189(9) -0.0040(8) 0.0078(8) 0.0014(8)
C14 0.0236(10) 0.0256(10) 0.0182(9) -0.0046(8) 0.0072(8) 0.0013(8)
C15 0.0232(10) 0.0304(11) 0.0243(10) -0.0063(9) 0.0092(8) -0.0020(8)
C16 0.0236(10) 0.0357(12) 0.0250(11) -0.0089(9) 0.0046(8) 0.0047(9)
C17 0.0313(12) 0.0333(12) 0.0239(11) 0.0002(9) 0.0052(9) 0.0100(9)
C18 0.0316(11) 0.0285(11) 0.0223(10) 0.0000(9) 0.0113(9) 0.0042(9)
C19 0.0253(10) 0.0325(12) 0.0241(11) 0.0018(9) 0.0059(9) -0.0028(9)
C20 0.0245(11) 0.0496(15) 0.0395(14) -0.0095(12) 0.0018(10) 0.0064(11)
C21 0.0447(14) 0.0362(13) 0.0396(14) 0.0128(11) 0.0166(12) 0.0028(11)
C22 0.0168(9) 0.0296(11) 0.0221(10) -0.0006(8) 0.0064(8) 0.0069(8)
C23 0.0207(10) 0.0292(11) 0.0236(10) -0.0037(8) 0.0078(8) 0.0045(8)
C24 0.0258(10) 0.0303(11) 0.0288(11) -0.0074(9) 0.0062(9) 0.0040(9)
C25 0.0283(11) 0.0368(12) 0.0237(11) -0.0064(9) 0.0038(9) 0.0132(10)
C26 0.0317(12) 0.0416(13) 0.0219(11) 0.0042(9) 0.0108(9) 0.0152(10)
C27 0.0231(10) 0.0336(12) 0.0251(11) 0.0029(9) 0.0085(8) 0.0078(9)
C28 0.0332(12) 0.0309(11) 0.0291(11) -0.0016(9) 0.0128(9) 0.0002(9)
C29 0.0460(15) 0.0496(15) 0.0254(12) -0.0092(11) 0.0033(11) 0.0151(12)
C30 0.0352(13) 0.0436(14) 0.0370(13) 0.0093(11) 0.0159(11) 0.0001(11)
C31 0.0206(9) 0.0264(10) 0.0211(10) -0.0012(8) 0.0072(8) 0.0011(8)
C32 0.0259(10) 0.0273(11) 0.0280(11) -0.0021(9) 0.0130(9) -0.0016(8)
C33 0.0205(10) 0.0311(11) 0.0282(11) -0.0089(9) 0.0100(8) -0.0028(8)
C34 0.0186(9) 0.0325(11) 0.0180(9) -0.0083(8) 0.0041(8) 0.0004(8)
C35 0.0182(10) 0.0446(13) 0.0231(11) -0.0081(10) 0.0011(8) 0.0018(9)
C36 0.0227(10) 0.0441(13) 0.0172(10) -0.0044(9) -0.0019(8) 0.0084(9)
C37 0.0271(10) 0.0332(11) 0.0135(9) -0.0034(8) 0.0046(8) 0.0061(9)
C38 0.0346(12) 0.0335(12) 0.0175(10) -0.0008(9) 0.0053(9) 0.0108(10)
C39 0.0387(13) 0.0333(12) 0.0258(11) 0.0063(9) 0.0151(10) 0.0066(10)
C40 0.0276(11) 0.0330(12) 0.0249(11) 0.0033(9) 0.0103(9) 0.0013(9)
C41 0.0186(9) 0.0281(10) 0.0156(9) -0.0055(8) 0.0041(7) 0.0018(8)
C42 0.0208(9) 0.0290(10) 0.0152(9) -0.0044(8) 0.0058(8) 0.0027(8)
C43 0.0246(11) 0.0374(13) 0.0454(14) -0.0095(11) 0.0128(10) -0.0077(10)
C44 0.0481(15) 0.0386(13) 0.0218(11) 0.0043(10) 0.0108(11) 0.0150(11)
P1 0.0318(3) 0.0288(3) 0.0549(4) 0.0046(3) 0.0232(3) 0.0030(2)
F1 0.1078(16) 0.0374(9) 0.0846(14) 0.0012(9) 0.0752(13) -0.0071(10)
F2 0.0470(9) 0.0537(10) 0.0654(12) 0.0302(9) 0.0088(8) 0.0025(8)
F3 0.0370(8) 0.0467(9) 0.0414(8) -0.0075(7) 0.0119(6) 0.0008(7)
F4 0.0463(9) 0.0324(8) 0.0430(8) 0.0017(6) -0.0013(7) -0.0026(6)
F5 0.0953(16) 0.0387(10) 0.1064(18) -0.0098(10) 0.0612(14) 0.0114(10)
F6 0.0278(9) 0.0649(13) 0.143(2) -0.0039(13) 0.0179(11) 0.0038(8)
Cl1 0.0371(3) 0.0450(3) 0.0439(3) 0.0145(3) 0.0095(3) 0.0051(3)
Cl2 0.0339(3) 0.0576(4) 0.0376(3) -0.0042(3) 0.0067(2) -0.0006(3)
C45 0.0320(12) 0.0426(14) 0.0360(13) -0.0018(11) 0.0081(10) -0.0024(11)

loop_
_atom_type_symbol
_atom_type_description
_atom_type_scat_dispersion_real
_atom_type_scat_dispersion_imag
_atom_type_scat_source
C C 0.0181 0.0091 'International Tables Vol C Tables 4.2.6.8 and 6.1.1.4'
H H 0.0000 0.0000 'International Tables Vol C Tables 4.2.6.8 and 6.1.1.4'
Cl Cl 0.3639 0.7018 'International Tables Vol C Tables 4.2.6.8 and 6.1.1.4'
Cu Cu -1.9646 0.5888 'International Tables Vol C Tables 4.2.6.8 and 6.1.1.4'
F F 0.0727 0.0534 'International Tables Vol C Tables 4.2.6.8 and 6.1.1.4'
N N 0.0311 0.0180 'International Tables Vol C Tables 4.2.6.8 and 6.1.1.4'
O O 0.0492 0.0322 'International Tables Vol C Tables 4.2.6.8 and 6.1.1.4'
P P 0.2955 0.4335 'International Tables Vol C Tables 4.2.6.8 and 6.1.1.4'

loop_
_exptl_crystal_face_index_h
_exptl_crystal_face_index_k
_exptl_crystal_face_index_l
_exptl_crystal_face_perp_dist
7 -1 -9 0.0401
2 3 10 0.0748
-7 1 9 0.0456
-1 -2 -10 0.0871
-1 12 1 0.0194
1 -12 -1 0.0194
-8 -2 -1 0.0954
7 2 4 0.0853

loop_
_geom_angle_atom_site_label_1
_geom_angle_atom_site_label_2
_geom_angle_atom_site_label_3
_geom_angle
_geom_angle_site_symmetry_1
_geom_angle_site_symmetry_3
_geom_angle_publ_flag
N2 Cu1 N1 83.13(7) . . ?
N2 Cu1 N3 136.79(7) . . ?
N2 Cu1 N4 127.37(7) . . ?
N3 Cu1 N1 113.72(7) . . ?
N4 Cu1 N1 116.69(7) . . ?
N4 Cu1 N3 82.00(7) . . ?
C1 N1 Cu1 130.61(14) . . ?
C1 N1 C11 118.76(18) . . ?
C11 N1 Cu1 110.52(13) . . ?
C10 N2 Cu1 130.19(14) . . ?
C10 N2 C12 118.37(17) . . ?
C12 N2 Cu1 111.44(13) . . ?
C31 N3 Cu1 129.83(14) . . ?
C31 N3 C41 118.05(18) . . ?
C41 N3 Cu1 111.30(14) . . ?
C40 N4 Cu1 130.08(15) . . ?
C40 N4 C42 118.30(19) . . ?
C42 N4 Cu1 111.39(14) . . ?
N1 C1 C2 121.45(19) . . ?
N1 C1 C13 118.41(18) . . ?
C2 C1 C13 120.11(19) . . ?
C1 C2 H2 120.0 . . ?
C3 C2 C1 120.1(2) . . ?
C3 C2 H2 120.0 . . ?
C2 C3 H3 120.3 . . ?
C2 C3 C4 119.4(2) . . ?
C4 C3 H3 120.3 . . ?
C3 C4 C5 123.4(2) . . ?
C3 C4 C11 117.1(2) . . ?
C11 C4 C5 119.4(2) . . ?
C4 C5 H5 119.7 . . ?
C6 C5 C4 120.7(2) . . ?
C6 C5 H5 119.7 . . ?
C5 C6 H6 119.4 . . ?
C5 C6 C7 121.2(2) . . ?
C7 C6 H6 119.4 . . ?
C8 C7 C6 123.2(2) . . ?
C12 C7 C6 119.5(2) . . ?
C12 C7 C8 117.3(2) . . ?
C7 C8 H8 120.3 . . ?
C9 C8 C7 119.34(19) . . ?
C9 C8 H8 120.3 . . ?
C8 C9 H9 119.9 . . ?
C8 C9 C10 120.1(2) . . ?
C10 C9 H9 119.9 . . ?
N2 C10 C9 121.80(19) . . ?
N2 C10 C22 118.35(17) . . ?
C9 C10 C22 119.80(19) . . ?
N1 C11 C4 123.09(19) . . ?
N1 C11 C12 117.07(18) . . ?
C4 C11 C12 119.85(19) . . ?
N2 C12 C7 122.98(19) . . ?
N2 C12 C11 117.71(18) . . ?
C7 C12 C11 119.30(19) . . ?
C14 C13 C1 118.80(18) . . ?
C18 C13 C1 120.44(19) . . ?
C18 C13 C14 120.7(2) . . ?
C13 C14 C19 121.25(19) . . ?
C15 C14 C13 118.5(2) . . ?
C15 C14 C19 120.2(2) . . ?
C14 C15 H15 119.2 . . ?
C16 C15 C14 121.6(2) . . ?
C16 C15 H15 119.2 . . ?
C15 C16 C20 120.4(2) . . ?
C17 C16 C15 118.8(2) . . ?
C17 C16 C20 120.8(2) . . ?
C16 C17 H17 119.2 . . ?
C16 C17 C18 121.6(2) . . ?
C18 C17 H17 119.2 . . ?
C13 C18 C17 118.8(2) . . ?
C13 C18 C21 121.1(2) . . ?
C17 C18 C21 120.1(2) . . ?
C14 C19 H19A 109.5 . . ?
C14 C19 H19B 109.5 . . ?
C14 C19 H19C 109.5 . . ?
H19A C19 H19B 109.5 . . ?
H19A C19 H19C 109.5 . . ?
H19B C19 H19C 109.5 . . ?
C16 C20 H20A 109.5 . . ?
C16 C20 H20B 109.5 . . ?
C16 C20 H20C 109.5 . . ?
H20A C20 H20B 109.5 . . ?
H20A C20 H20C 109.5 . . ?
H20B C20 H20C 109.5 . . ?
C18 C21 H21A 109.5 . . ?
C18 C21 H21B 109.5 . . ?
C18 C21 H21C 109.5 . . ?
H21A C21 H21B 109.5 . . ?
H21A C21 H21C 109.5 . . ?
H21B C21 H21C 109.5 . . ?
C23 C22 C10 121.09(19) . . ?
C27 C22 C10 118.3(2) . . ?
C27 C22 C23 120.6(2) . . ?
C22 C23 C28 121.7(2) . . ?
C24 C23 C22 118.7(2) . . ?
C24 C23 C28 119.6(2) . . ?
C23 C24 H24 119.2 . . ?
C25 C24 C23 121.6(2) . . ?
C25 C24 H24 119.2 . . ?
C24 C25 C29 120.3(2) . . ?
C26 C25 C24 118.5(2) . . ?
C26 C25 C29 121.2(2) . . ?
C25 C26 H26 119.1 . . ?
C25 C26 C27 121.8(2) . . ?
C27 C26 H26 119.1 . . ?
C22 C27 C30 121.5(2) . . ?
C26 C27 C22 118.7(2) . . ?
C26 C27 C30 119.8(2) . . ?
C23 C28 H28A 109.5 . . ?
C23 C28 H28B 109.5 . . ?
C23 C28 H28C 109.5 . . ?
H28A C28 H28B 109.5 . . ?
H28A C28 H28C 109.5 . . ?
H28B C28 H28C 109.5 . . ?
C25 C29 H29A 109.5 . . ?
C25 C29 H29B 109.5 . . ?
C25 C29 H29C 109.5 . . ?
H29A C29 H29B 109.5 . . ?
H29A C29 H29C 109.5 . . ?
H29B C29 H29C 109.5 . . ?
C27 C30 H30A 109.5 . . ?
C27 C30 H30B 109.5 . . ?
C27 C30 H30C 109.5 . . ?
H30A C30 H30B 109.5 . . ?
H30A C30 H30C 109.5 . . ?
H30B C30 H30C 109.5 . . ?
N3 C31 H31 118.7 . . ?
N3 C31 C32 122.7(2) . . ?
C32 C31 H31 118.7 . . ?
C31 C32 H32 120.0 . . ?
C33 C32 C31 120.0(2) . . ?
C33 C32 H32 120.0 . . ?
C32 C33 C34 119.1(2) . . ?
C32 C33 C43 116.2(2) . . ?
C34 C33 C43 124.7(2) . . ?
C33 C34 C35 125.2(2) . . ?
C41 C34 C33 116.92(19) . . ?
C41 C34 C35 117.9(2) . . ?
C34 C35 H35 119.1 . . ?
C36 C35 C34 121.7(2) . . ?
C36 C35 H35 119.1 . . ?
C35 C36 H36 119.2 . . ?
C35 C36 C37 121.5(2) . . ?
C37 C36 H36 119.2 . . ?
C38 C37 C36 125.0(2) . . ?
C42 C37 C36 118.2(2) . . ?
C42 C37 C38 116.8(2) . . ?
C37 C38 C44 124.4(2) . . ?
C39 C38 C37 118.9(2) . . ?
C39 C38 C44 116.5(2) . . ?
C38 C39 H39 119.9 . . ?
C38 C39 C40 120.1(2) . . ?
C40 C39 H39 119.9 . . ?
N4 C40 C39 122.5(2) . . ?
N4 C40 H40 118.7 . . ?
C39 C40 H40 118.7 . . ?
N3 C41 C34 123.2(2) . . ?
N3 C41 C42 116.42(18) . . ?
C34 C41 C42 120.37(19) . . ?
N4 C42 C37 123.2(2) . . ?
N4 C42 C41 116.68(18) . . ?
C37 C42 C41 120.06(19) . . ?
O1 C43 C33 125.7(3) . . ?
O1 C43 H43 117.2 . . ?
C33 C43 H43 117.2 . . ?
O2 C44 C38 126.6(3) . . ?
O2 C44 H44 116.7 . . ?
C38 C44 H44 116.7 . . ?
F1 P1 F4 89.24(11) . . ?
F2 P1 F1 178.49(12) . . ?
F2 P1 F3 90.99(10) . . ?
F2 P1 F4 89.28(9) . . ?
F2 P1 F5 89.41(12) . . ?
F2 P1 F6 90.33(12) . . ?
F3 P1 F1 88.66(9) . . ?
F3 P1 F4 89.39(9) . . ?
F3 P1 F6 89.41(11) . . ?
F5 P1 F1 90.96(11) . . ?
F5 P1 F3 179.14(11) . . ?
F5 P1 F4 91.38(12) . . ?
F5 P1 F6 89.82(13) . . ?
F6 P1 F1 91.14(14) . . ?
F6 P1 F4 178.73(13) . . ?
Cl1 C45 H45A 109.6 . . ?
Cl1 C45 H45B 109.6 . . ?
Cl2 C45 Cl1 110.39(15) . . ?
Cl2 C45 H45A 109.6 . . ?
Cl2 C45 H45B 109.6 . . ?
H45A C45 H45B 108.1 . . ?

loop_
_geom_bond_atom_site_label_1
_geom_bond_atom_site_label_2
_geom_bond_distance
_geom_bond_site_symmetry_2
_geom_bond_publ_flag
Cu1 N1 2.0570(17) . ?
Cu1 N2 2.0079(17) . ?
Cu1 N3 2.0268(17) . ?
Cu1 N4 2.0252(18) . ?
O1 C43 1.210(3) . ?
O2 C44 1.207(3) . ?
N1 C1 1.330(3) . ?
N1 C11 1.362(3) . ?
N2 C10 1.333(3) . ?
N2 C12 1.370(3) . ?
N3 C31 1.325(3) . ?
N3 C41 1.367(3) . ?
N4 C40 1.320(3) . ?
N4 C42 1.366(3) . ?
C1 C2 1.412(3) . ?
C1 C13 1.497(3) . ?
C2 H2 0.9500 . ?
C2 C3 1.371(3) . ?
C3 H3 0.9500 . ?
C3 C4 1.407(3) . ?
C4 C5 1.435(3) . ?
C4 C11 1.407(3) . ?
C5 H5 0.9500 . ?
C5 C6 1.354(4) . ?
C6 H6 0.9500 . ?
C6 C7 1.434(3) . ?
C7 C8 1.411(3) . ?
C7 C12 1.408(3) . ?
C8 H8 0.9500 . ?
C8 C9 1.370(3) . ?
C9 H9 0.9500 . ?
C9 C10 1.413(3) . ?
C10 C22 1.495(3) . ?
C11 C12 1.439(3) . ?
C13 C14 1.403(3) . ?
C13 C18 1.395(3) . ?
C14 C15 1.398(3) . ?
C14 C19 1.508(3) . ?
C15 H15 0.9500 . ?
C15 C16 1.387(3) . ?
C16 C17 1.383(4) . ?
C16 C20 1.513(3) . ?
C17 H17 0.9500 . ?
C17 C18 1.399(3) . ?
C18 C21 1.509(3) . ?
C19 H19A 0.9800 . ?
C19 H19B 0.9800 . ?
C19 H19C 0.9800 . ?
C20 H20A 0.9800 . ?
C20 H20B 0.9800 . ?
C20 H20C 0.9800 . ?
C21 H21A 0.9800 . ?
C21 H21B 0.9800 . ?
C21 H21C 0.9800 . ?
C22 C23 1.402(3) . ?
C22 C27 1.400(3) . ?
C23 C24 1.401(3) . ?
C23 C28 1.505(3) . ?
C24 H24 0.9500 . ?
C24 C25 1.389(4) . ?
C25 C26 1.387(4) . ?
C25 C29 1.511(3) . ?
C26 H26 0.9500 . ?
C26 C27 1.399(3) . ?
C27 C30 1.510(3) . ?
C28 H28A 0.9800 . ?
C28 H28B 0.9800 . ?
C28 H28C 0.9800 . ?
C29 H29A 0.9800 . ?
C29 H29B 0.9800 . ?
C29 H29C 0.9800 . ?
C30 H30A 0.9800 . ?
C30 H30B 0.9800 . ?
C30 H30C 0.9800 . ?
C31 H31 0.9500 . ?
C31 C32 1.401(3) . ?
C32 H32 0.9500 . ?
C32 C33 1.371(3) . ?
C33 C34 1.418(3) . ?
C33 C43 1.494(3) . ?
C34 C35 1.437(3) . ?
C34 C41 1.410(3) . ?
C35 H35 0.9500 . ?
C35 C36 1.352(4) . ?
C36 H36 0.9500 . ?
C36 C37 1.433(3) . ?
C37 C38 1.421(3) . ?
C37 C42 1.410(3) . ?
C38 C39 1.374(4) . ?
C38 C44 1.486(3) . ?
C39 H39 0.9500 . ?
C39 C40 1.403(3) . ?
C40 H40 0.9500 . ?
C41 C42 1.437(3) . ?
C43 H43 0.9500 . ?
C44 H44 0.9500 . ?
P1 F1 1.6000(18) . ?
P1 F2 1.5872(18) . ?
P1 F3 1.5887(17) . ?
P1 F4 1.6086(17) . ?
P1 F5 1.5871(19) . ?
P1 F6 1.594(2) . ?
Cl1 C45 1.776(3) . ?
Cl2 C45 1.765(3) . ?
C45 H45A 0.9900 . ?
C45 H45B 0.9900 . ?

loop_
_geom_torsion_atom_site_label_1
_geom_torsion_atom_site_label_2
_geom_torsion_atom_site_label_3
_geom_torsion_atom_site_label_4
_geom_torsion
_geom_torsion_site_symmetry_1
_geom_torsion_site_symmetry_2
_geom_torsion_site_symmetry_3
_geom_torsion_site_symmetry_4
_geom_torsion_publ_flag
Cu1 N1 C1 C2 -173.21(16) . . . . ?
Cu1 N1 C1 C13 8.7(3) . . . . ?
Cu1 N1 C11 C4 176.33(16) . . . . ?
Cu1 N1 C11 C12 -3.8(2) . . . . ?
Cu1 N2 C10 C9 -176.53(16) . . . . ?
Cu1 N2 C10 C22 6.0(3) . . . . ?
Cu1 N2 C12 C7 178.83(16) . . . . ?
Cu1 N2 C12 C11 -1.9(2) . . . . ?
Cu1 N3 C31 C32 168.40(15) . . . . ?
Cu1 N3 C41 C34 -168.78(16) . . . . ?
Cu1 N3 C41 C42 11.6(2) . . . . ?
Cu1 N4 C40 C39 -173.81(17) . . . . ?
Cu1 N4 C42 C37 171.70(16) . . . . ?
Cu1 N4 C42 C41 -9.7(2) . . . . ?
N1 C1 C2 C3 -2.4(3) . . . . ?
N1 C1 C13 C14 85.8(2) . . . . ?
N1 C1 C13 C18 -96.5(2) . . . . ?
N1 C11 C12 N2 4.0(3) . . . . ?
N1 C11 C12 C7 -176.75(18) . . . . ?
N2 C10 C22 C23 -75.3(3) . . . . ?
N2 C10 C22 C27 105.4(2) . . . . ?
N3 C31 C32 C33 -1.6(3) . . . . ?
N3 C41 C42 N4 -1.3(3) . . . . ?
N3 C41 C42 C37 177.33(18) . . . . ?
C1 N1 C11 C4 -0.2(3) . . . . ?
C1 N1 C11 C12 179.66(18) . . . . ?
C1 C2 C3 C4 -0.1(4) . . . . ?
C1 C13 C14 C15 178.63(18) . . . . ?
C1 C13 C14 C19 -0.6(3) . . . . ?
C1 C13 C18 C17 -178.75(19) . . . . ?
C1 C13 C18 C21 0.6(3) . . . . ?
C2 C1 C13 C14 -92.3(3) . . . . ?
C2 C1 C13 C18 85.4(3) . . . . ?
C2 C3 C4 C5 -177.3(2) . . . . ?
C2 C3 C4 C11 2.3(3) . . . . ?
C3 C4 C5 C6 179.3(2) . . . . ?
C3 C4 C11 N1 -2.2(3) . . . . ?
C3 C4 C11 C12 177.92(19) . . . . ?
C4 C5 C6 C7 2.3(3) . . . . ?
C4 C11 C12 N2 -176.13(19) . . . . ?
C4 C11 C12 C7 3.2(3) . . . . ?
C5 C4 C11 N1 177.40(19) . . . . ?
C5 C4 C11 C12 -2.5(3) . . . . ?
C5 C6 C7 C8 178.3(2) . . . . ?
C5 C6 C7 C12 -1.7(3) . . . . ?
C6 C7 C8 C9 -177.9(2) . . . . ?
C6 C7 C12 N2 178.13(19) . . . . ?
C6 C7 C12 C11 -1.1(3) . . . . ?
C7 C8 C9 C10 -0.1(3) . . . . ?
C8 C7 C12 N2 -1.8(3) . . . . ?
C8 C7 C12 C11 178.92(19) . . . . ?
C8 C9 C10 N2 -2.5(3) . . . . ?
C8 C9 C10 C22 175.0(2) . . . . ?
C9 C10 C22 C23 107.1(2) . . . . ?
C9 C10 C22 C27 -72.1(3) . . . . ?
C10 N2 C12 C7 -0.6(3) . . . . ?
C10 N2 C12 C11 178.70(18) . . . . ?
C10 C22 C23 C24 179.50(19) . . . . ?
C10 C22 C23 C28 -1.6(3) . . . . ?
C10 C22 C27 C26 179.68(19) . . . . ?
C10 C22 C27 C30 -1.0(3) . . . . ?
C11 N1 C1 C2 2.6(3) . . . . ?
C11 N1 C1 C13 -175.54(18) . . . . ?
C11 C4 C5 C6 -0.3(3) . . . . ?
C12 N2 C10 C9 2.7(3) . . . . ?
C12 N2 C10 C22 -174.78(18) . . . . ?
C12 C7 C8 C9 2.1(3) . . . . ?
C13 C1 C2 C3 175.7(2) . . . . ?
C13 C14 C15 C16 -0.4(3) . . . . ?
C14 C13 C18 C17 -1.1(3) . . . . ?
C14 C13 C18 C21 178.2(2) . . . . ?
C14 C15 C16 C17 0.0(3) . . . . ?
C14 C15 C16 C20 179.7(2) . . . . ?
C15 C16 C17 C18 -0.2(3) . . . . ?
C16 C17 C18 C13 0.7(3) . . . . ?
C16 C17 C18 C21 -178.6(2) . . . . ?
C18 C13 C14 C15 1.0(3) . . . . ?
C18 C13 C14 C19 -178.2(2) . . . . ?
C19 C14 C15 C16 178.8(2) . . . . ?
C20 C16 C17 C18 -179.8(2) . . . . ?
C22 C23 C24 C25 1.3(3) . . . . ?
C23 C22 C27 C26 0.4(3) . . . . ?
C23 C22 C27 C30 179.7(2) . . . . ?
C23 C24 C25 C26 -0.5(3) . . . . ?
C23 C24 C25 C29 -180.0(2) . . . . ?
C24 C25 C26 C27 -0.4(3) . . . . ?
C25 C26 C27 C22 0.5(3) . . . . ?
C25 C26 C27 C30 -178.8(2) . . . . ?
C27 C22 C23 C24 -1.2(3) . . . . ?
C27 C22 C23 C28 177.7(2) . . . . ?
C28 C23 C24 C25 -177.7(2) . . . . ?
C29 C25 C26 C27 179.1(2) . . . . ?
C31 N3 C41 C34 1.9(3) . . . . ?
C31 N3 C41 C42 -177.73(18) . . . . ?
C31 C32 C33 C34 1.8(3) . . . . ?
C31 C32 C33 C43 -177.0(2) . . . . ?
C32 C33 C34 C35 179.2(2) . . . . ?
C32 C33 C34 C41 -0.3(3) . . . . ?
C32 C33 C43 O1 168.0(3) . . . . ?
C33 C34 C35 C36 -176.6(2) . . . . ?
C33 C34 C41 N3 -1.6(3) . . . . ?
C33 C34 C41 C42 177.99(19) . . . . ?
C34 C33 C43 O1 -10.8(4) . . . . ?
C34 C35 C36 C37 -0.3(4) . . . . ?
C34 C41 C42 N4 179.06(18) . . . . ?
C34 C41 C42 C37 -2.3(3) . . . . ?
C35 C34 C41 N3 178.85(19) . . . . ?
C35 C34 C41 C42 -1.6(3) . . . . ?
C35 C36 C37 C38 175.4(2) . . . . ?
C35 C36 C37 C42 -3.6(3) . . . . ?
C36 C37 C38 C39 178.9(2) . . . . ?
C36 C37 C38 C44 -4.3(4) . . . . ?
C36 C37 C42 N4 -176.6(2) . . . . ?
C36 C37 C42 C41 4.8(3) . . . . ?
C37 C38 C39 C40 -0.9(3) . . . . ?
C37 C38 C44 O2 -3.7(4) . . . . ?
C38 C37 C42 N4 4.3(3) . . . . ?
C38 C37 C42 C41 -174.31(19) . . . . ?
C38 C39 C40 N4 1.9(4) . . . . ?
C39 C38 C44 O2 173.1(2) . . . . ?
C40 N4 C42 C37 -3.4(3) . . . . ?
C40 N4 C42 C41 175.25(19) . . . . ?
C41 N3 C31 C32 -0.2(3) . . . . ?
C41 C34 C35 C36 2.9(3) . . . . ?
C42 N4 C40 C39 0.2(3) . . . . ?
C42 C37 C38 C39 -2.0(3) . . . . ?
C42 C37 C38 C44 174.7(2) . . . . ?
C43 C33 C34 C35 -2.0(3) . . . . ?
C43 C33 C34 C41 178.4(2) . . . . ?
C44 C38 C39 C40 -177.9(2) . . . . ?

loop_
_exptl_oxdiff_crystal_face_indexfrac_h
_exptl_oxdiff_crystal_face_indexfrac_k
_exptl_oxdiff_crystal_face_indexfrac_l
_exptl_oxdiff_crystal_face_x
_exptl_oxdiff_crystal_face_y
_exptl_oxdiff_crystal_face_z
7.1909 -0.8124 -9.0517 -0.0305 0.0993 0.9946
1.9848 2.5276 9.8387 -0.2514 0.8487 -0.4654
-6.9137 0.9390 9.4107 0.0153 -0.0483 -0.9987
-0.9451 -2.4931 -10.4662 0.2336 -0.7890 0.5683
-1.2787 12.1608 0.6607 0.9042 0.3748 -0.2049
1.2787 -12.1608 -0.6607 -0.9042 -0.3748 0.2049
-8.0299 -1.6190 -1.2178 0.2571 -0.8648 -0.4314
7.0000 1.9997 4.0000 -0.2868 0.9470 0.2003

loop_
_smtbx_masks_void_nr
_smtbx_masks_void_average_x
_smtbx_masks_void_average_y
_smtbx_masks_void_average_z
_smtbx_masks_void_volume
_smtbx_masks_void_count_electrons
_smtbx_masks_void_content
1 0.000 0.000 0.500 210.7 45.8 ?
2 0.500 0.500 0.000 210.7 45.8 ?
